data_4121835
loop_
_publ_author_name
'Winston, Matthew S.'
'Wolf, William J.'
'Toste, F. Dean'

_publ_section_title
;
 Photoinitiated Oxidative Addition of CF3I to Gold(I) and Facile Aryl-CF3
 Reductive Elimination.
;
_journal_issue 21
_journal_name_full 'Journal of the American Chemical Society'
_journal_page_first 7777
_journal_page_last 7782
_journal_paper_doi 10.1021/ja503974x
_journal_volume 136
_journal_year 2014
_chemical_formula_sum 'C25 H36 Au F5 I P'
_chemical_formula_weight 786.37
_chemical_name_systematic
; 
 ? 
;
_space_group_crystal_system monoclinic
_space_group_IT_number 14
_space_group_name_Hall '-P 2yn'
_space_group_name_H-M_alt 'P 1 21/n 1'
_symmetry_space_group_name_Hall '-P 2yn'
_symmetry_space_group_name_H-M 'P 1 21/n 1'
_atom_sites_solution_hydrogens geom
_atom_sites_solution_primary iterative
_atom_sites_solution_secondary difmap
_audit_creation_method SHELXL-2014
_cell_angle_alpha 90
_cell_angle_beta 101.4020(10)
_cell_angle_gamma 90
_cell_formula_units_Z 4
_cell_length_a 9.6496(4)
_cell_length_b 15.8469(7)
_cell_length_c 17.6621(7)
_cell_measurement_reflns_used 9834
_cell_measurement_temperature 100(2)
_cell_measurement_theta_max 25.35
_cell_measurement_theta_min 2.24
_cell_volume 2647.52(19)
_computing_cell_refinement 'Bruker SAINT'
_computing_data_collection 'Bruker APEX2'
_computing_data_reduction 'Bruker SAINT'
_computing_molecular_graphics ORTEP-32
_computing_publication_material WinGX
_computing_structure_refinement 'SHELXL-2014 (Sheldrick, 2014)'
_computing_structure_solution 'SHELXS-97 (Sheldrick 2008)'
_diffrn_ambient_temperature 100(2)
_diffrn_detector_area_resol_mean 8.366
_diffrn_measured_fraction_theta_full 0.998
_diffrn_measured_fraction_theta_max 0.998
_diffrn_measurement_device_type 'Bruker APEX-I CCD'
_diffrn_measurement_method 'phi and omega scans'
_diffrn_radiation_type MoK\a
_diffrn_radiation_wavelength 0.71073
_diffrn_reflns_av_R_equivalents 0.0226
_diffrn_reflns_av_unetI/netI 0.0105
_diffrn_reflns_Laue_measured_fraction_full 0.998
_diffrn_reflns_Laue_measured_fraction_max 0.998
_diffrn_reflns_limit_h_max 11
_diffrn_reflns_limit_h_min -11
_diffrn_reflns_limit_k_max 18
_diffrn_reflns_limit_k_min -19
_diffrn_reflns_limit_l_max 21
_diffrn_reflns_limit_l_min -21
_diffrn_reflns_number 52522
_diffrn_reflns_point_group_measured_fraction_full 0.998
_diffrn_reflns_point_group_measured_fraction_max 0.998
_diffrn_reflns_theta_full 25.000
_diffrn_reflns_theta_max 25.352
_diffrn_reflns_theta_min 1.742
_diffrn_source 'fine focus sealed tube'
_exptl_absorpt_coefficient_mu 6.830
_exptl_absorpt_correction_T_max 0.205
_exptl_absorpt_correction_T_min 0.111
_exptl_absorpt_correction_type multi-scan
_exptl_absorpt_process_details SADABS
_exptl_crystal_colour colourless
_exptl_crystal_density_diffrn 1.973
_exptl_crystal_density_method 'not measured'
_exptl_crystal_description block
_exptl_crystal_F_000 1512
_exptl_crystal_size_max 0.240
_exptl_crystal_size_mid 0.200
_exptl_crystal_size_min 0.160
_refine_diff_density_max 1.674
_refine_diff_density_min -1.016
_refine_diff_density_rms 0.089
_refine_ls_extinction_method none
_refine_ls_goodness_of_fit_ref 1.172
_refine_ls_hydrogen_treatment constr
_refine_ls_matrix_type full
_refine_ls_number_parameters 298
_refine_ls_number_reflns 4848
_refine_ls_number_restraints 0
_refine_ls_restrained_S_all 1.172
_refine_ls_R_factor_all 0.0177
_refine_ls_R_factor_gt 0.0175
_refine_ls_shift/su_max 0.002
_refine_ls_shift/su_mean 0.000
_refine_ls_structure_factor_coef Fsqd
_refine_ls_weighting_details 'w=1/[\s^2^(Fo^2^)+(0.0128P)^2^+7.6947P] where P=(Fo^2^+2Fc^2^)/3'
_refine_ls_weighting_scheme calc
_refine_ls_wR_factor_gt 0.0424
_refine_ls_wR_factor_ref 0.0425
_reflns_Friedel_coverage 0.000
_reflns_number_gt 4814
_reflns_number_total 4848
_reflns_threshold_expression 'I > 2\s(I)'
_cod_data_source_file ja503974x_si_006.cif
_cod_data_source_block shelx
_cod_depositor_comments 'Adding full bibliography for 4121835--4121841.cif.'
_cod_database_code 4121835
_shelx_space_group_comment
; 
The symmetry employed for this shelxl refinement is uniquely defined 
by the following loop, which should always be used as a source of 
symmetry information in preference to the above space-group names. 
They are only intended as comments. 
;
_shelx_estimated_absorpt_t_min 0.291
_shelx_estimated_absorpt_t_max 0.408
_shelxl_version_number 2014-1

loop_
_space_group_symop_operation_xyz
'x, y, z'
'-x+1/2, y+1/2, -z+1/2'
'-x, -y, -z'
'x-1/2, -y-1/2, z-1/2'

loop_
_atom_site_label
_atom_site_type_symbol
_atom_site_fract_x
_atom_site_fract_y
_atom_site_fract_z
_atom_site_U_iso_or_equiv
_atom_site_adp_type
_atom_site_occupancy
_atom_site_site_symmetry_order
_atom_site_calc_flag
_atom_site_refinement_flags_posn
_atom_site_refinement_flags_adp
C6 C 0.7279(3) 0.3122(2) 0.04404(19) 0.0178(7) Uani 1 1 d . .
H6 H 0.6860 0.3643 0.0538 0.021 Uiso 1 1 calc R U
C7 C 1.0339(3) 0.3513(2) 0.1999(2) 0.0208(7) Uani 1 1 d . .
C8 C 0.5012(3) 0.3531(2) 0.24641(17) 0.0146(6) Uani 1 1 d . .
H8 H 0.4026 0.3315 0.2423 0.017 Uiso 1 1 calc R U
C9 C 0.6319(3) 0.1995(2) 0.32957(18) 0.0157(6) Uani 1 1 d . .
H9 H 0.6623 0.2414 0.3719 0.019 Uiso 1 1 calc R U
C10 C 0.5124(3) 0.2013(2) 0.15623(17) 0.0141(6) Uani 1 1 d . .
H10 H 0.5306 0.2314 0.1094 0.017 Uiso 1 1 calc R U
C11 C 0.4994(3) 0.4103(2) 0.17574(18) 0.0183(7) Uani 1 1 d . .
H11A H 0.5953 0.4334 0.1775 0.022 Uiso 1 1 calc R U
H11B H 0.4730 0.3764 0.1280 0.022 Uiso 1 1 calc R U
C12 C 0.5354(3) 0.4050(2) 0.32137(18) 0.0181(7) Uani 1 1 d . .
H12A H 0.5332 0.3680 0.3663 0.022 Uiso 1 1 calc R U
H12B H 0.6314 0.4294 0.3274 0.022 Uiso 1 1 calc R U
C13 C 0.4943(3) 0.1601(2) 0.34569(19) 0.0195(7) Uani 1 1 d . .
H13A H 0.4189 0.2034 0.3394 0.023 Uiso 1 1 calc R U
H13B H 0.4627 0.1141 0.3084 0.023 Uiso 1 1 calc R U
C14 C 0.7504(3) 0.1327(2) 0.33998(18) 0.0194(7) Uani 1 1 d . .
H14A H 0.7227 0.0859 0.3029 0.023 Uiso 1 1 calc R U
H14B H 0.8383 0.1583 0.3295 0.023 Uiso 1 1 calc R U
C15 C 0.3506(3) 0.1995(2) 0.14724(19) 0.0198(7) Uani 1 1 d . .
H15A H 0.3246 0.1674 0.1905 0.024 Uiso 1 1 calc R U
H15B H 0.3145 0.2579 0.1490 0.024 Uiso 1 1 calc R U
C16 C 0.5696(3) 0.1115(2) 0.15062(18) 0.0167(6) Uani 1 1 d . .
H16A H 0.6739 0.1130 0.1574 0.020 Uiso 1 1 calc R U
H16B H 0.5446 0.0757 0.1918 0.020 Uiso 1 1 calc R U
C33 C 0.5210(4) 0.1253(2) 0.4282(2) 0.0261(8) Uani 1 1 d . .
H33A H 0.5441 0.1726 0.4652 0.031 Uiso 1 1 calc R U
H33B H 0.4336 0.0980 0.4377 0.031 Uiso 1 1 calc R U
C34 C 0.6417(4) 0.0613(2) 0.4425(2) 0.0280(8) Uani 1 1 d . .
H34A H 0.6136 0.0105 0.4104 0.034 Uiso 1 1 calc R U
H34B H 0.6603 0.0438 0.4974 0.034 Uiso 1 1 calc R U
C35 C 0.7766(4) 0.0984(2) 0.4228(2) 0.0254(8) Uani 1 1 d . .
H35A H 0.8506 0.0543 0.4288 0.030 Uiso 1 1 calc R U
H35B H 0.8115 0.1446 0.4594 0.030 Uiso 1 1 calc R U
C36 C 0.4265(4) 0.4761(2) 0.3186(2) 0.0215(7) Uani 1 1 d . .
H36A H 0.3314 0.4513 0.3158 0.026 Uiso 1 1 calc R U
H36B H 0.4498 0.5100 0.3665 0.026 Uiso 1 1 calc R U
C37 C 0.4245(4) 0.5335(2) 0.2487(2) 0.0244(7) Uani 1 1 d . .
H37A H 0.3508 0.5773 0.2472 0.029 Uiso 1 1 calc R U
H37B H 0.5170 0.5623 0.2538 0.029 Uiso 1 1 calc R U
C38 C 0.2832(3) 0.1581(2) 0.0703(2) 0.0242(8) Uani 1 1 d . .
H38A H 0.1801 0.1530 0.0674 0.029 Uiso 1 1 calc R U
H38B H 0.2981 0.1950 0.0273 0.029 Uiso 1 1 calc R U
C39 C 0.3439(4) 0.0714(2) 0.0601(2) 0.0254(8) Uani 1 1 d . .
H39A H 0.3039 0.0500 0.0077 0.030 Uiso 1 1 calc R U
H39B H 0.3168 0.0319 0.0981 0.030 Uiso 1 1 calc R U
C40 C 0.5050(4) 0.0749(2) 0.07141(18) 0.0206(7) Uani 1 1 d . .
H40A H 0.5321 0.1103 0.0305 0.025 Uiso 1 1 calc R U
H40B H 0.5424 0.0174 0.0669 0.025 Uiso 1 1 calc R U
C49 C 0.3946(4) 0.4830(2) 0.17373(19) 0.0218(7) Uani 1 1 d . .
H49A H 0.4009 0.5208 0.1299 0.026 Uiso 1 1 calc R U
H49B H 0.2973 0.4601 0.1654 0.026 Uiso 1 1 calc R U
F3 F 1.1434(2) 0.30903(15) 0.24348(12) 0.0299(5) Uani 1 1 d . .
F4 F 1.0585(2) 0.34690(15) 0.12689(12) 0.0315(5) Uani 1 1 d . .
F5 F 1.0524(2) 0.43308(14) 0.21908(13) 0.0324(5) Uani 1 1 d . .
C1 C 0.8024(3) 0.2636(2) 0.10450(17) 0.0137(6) Uani 1 1 d . .
C2 C 0.8644(3) 0.1883(2) 0.08895(18) 0.0160(6) Uani 1 1 d . .
H2 H 0.9168 0.1554 0.1297 0.019 Uiso 1 1 calc R U
C3 C 0.8486(3) 0.1619(2) 0.01297(19) 0.0172(6) Uani 1 1 d . .
C4 C 0.7749(3) 0.2070(2) -0.04806(19) 0.0199(7) Uani 1 1 d . .
H4 H 0.7643 0.1876 -0.0998 0.024 Uiso 1 1 calc R U
C5 C 0.7168(3) 0.2823(2) -0.03042(18) 0.0199(7) Uani 1 1 d . .
F1 F 0.9088(2) 0.08797(13) -0.00152(11) 0.0255(4) Uani 1 1 d . .
F2 F 0.6459(2) 0.32971(14) -0.08917(11) 0.0312(5) Uani 1 1 d . .
P4 P 0.61329(8) 0.26007(5) 0.23915(4) 0.01176(15) Uani 1 1 d . .
I2 I 0.91428(2) 0.35173(2) 0.36196(2) 0.02359(6) Uani 1 1 d . .
Au1 Au 0.83795(2) 0.30478(2) 0.21696(2) 0.01250(4) Uani 1 1 d . .

loop_
_atom_site_aniso_label
_atom_site_aniso_U_11
_atom_site_aniso_U_22
_atom_site_aniso_U_33
_atom_site_aniso_U_23
_atom_site_aniso_U_13
_atom_site_aniso_U_12
C6 0.0185(16) 0.0149(17) 0.0215(16) 0.0031(13) 0.0076(13) -0.0001(13)
C7 0.0142(15) 0.0252(19) 0.0248(17) -0.0001(14) 0.0083(13) 0.0010(13)
C8 0.0148(15) 0.0124(16) 0.0189(15) -0.0024(12) 0.0090(12) 0.0000(12)
C9 0.0194(16) 0.0152(16) 0.0137(14) 0.0000(12) 0.0061(12) 0.0015(13)
C10 0.0147(15) 0.0147(16) 0.0140(14) -0.0015(12) 0.0054(12) -0.0017(12)
C11 0.0215(16) 0.0160(17) 0.0192(16) 0.0007(13) 0.0085(13) 0.0032(13)
C12 0.0196(16) 0.0159(17) 0.0202(16) -0.0039(13) 0.0072(13) 0.0007(13)
C13 0.0217(17) 0.0194(18) 0.0198(16) 0.0017(13) 0.0103(13) 0.0015(13)
C14 0.0223(17) 0.0179(17) 0.0189(16) 0.0012(13) 0.0061(13) 0.0051(13)
C15 0.0150(16) 0.0255(19) 0.0202(16) -0.0067(13) 0.0069(13) -0.0039(13)
C16 0.0202(16) 0.0144(16) 0.0173(15) -0.0020(12) 0.0082(12) -0.0024(13)
C33 0.036(2) 0.026(2) 0.0208(17) 0.0059(14) 0.0144(15) 0.0030(16)
C34 0.039(2) 0.025(2) 0.0220(17) 0.0088(15) 0.0105(15) 0.0036(16)
C35 0.0293(19) 0.025(2) 0.0209(17) 0.0034(14) 0.0028(14) 0.0086(15)
C36 0.0247(17) 0.0166(17) 0.0263(17) -0.0054(14) 0.0127(14) 0.0003(14)
C37 0.0301(19) 0.0140(17) 0.0327(19) -0.0001(14) 0.0149(15) 0.0044(14)
C38 0.0158(16) 0.034(2) 0.0240(17) -0.0081(15) 0.0062(13) -0.0080(14)
C39 0.0293(19) 0.025(2) 0.0227(17) -0.0089(14) 0.0083(14) -0.0138(15)
C40 0.0285(18) 0.0165(17) 0.0188(16) -0.0037(13) 0.0096(14) -0.0022(14)
C49 0.0271(18) 0.0158(17) 0.0252(17) 0.0046(13) 0.0114(14) 0.0051(14)
F3 0.0126(9) 0.0440(14) 0.0332(12) 0.0005(10) 0.0052(8) 0.0036(9)
F4 0.0244(11) 0.0492(15) 0.0242(10) -0.0041(10) 0.0128(8) -0.0136(10)
F5 0.0273(11) 0.0281(12) 0.0444(13) -0.0064(10) 0.0134(10) -0.0107(9)
C1 0.0120(14) 0.0163(16) 0.0141(14) -0.0019(12) 0.0056(11) -0.0031(12)
C2 0.0127(15) 0.0208(18) 0.0149(15) 0.0017(12) 0.0033(12) 0.0003(12)
C3 0.0139(15) 0.0160(17) 0.0237(16) -0.0028(13) 0.0082(12) -0.0019(12)
C4 0.0209(17) 0.0254(19) 0.0154(15) -0.0011(13) 0.0078(13) -0.0072(14)
C5 0.0207(16) 0.0222(18) 0.0166(15) 0.0063(13) 0.0028(13) -0.0030(14)
F1 0.0282(11) 0.0242(11) 0.0251(10) -0.0079(8) 0.0080(8) 0.0057(9)
F2 0.0456(13) 0.0266(12) 0.0187(10) 0.0094(9) 0.0000(9) 0.0039(10)
P4 0.0119(4) 0.0116(4) 0.0130(4) -0.0017(3) 0.0052(3) -0.0005(3)
I2 0.01979(11) 0.03256(14) 0.01797(11) -0.00892(9) 0.00265(8) -0.00320(9)
Au1 0.01032(6) 0.01392(7) 0.01380(6) -0.00192(4) 0.00367(4) -0.00046(4)

loop_
_atom_type_symbol
_atom_type_description
_atom_type_scat_dispersion_real
_atom_type_scat_dispersion_imag
_atom_type_scat_source
C C 0.0033 0.0016 'International Tables Vol C Tables 4.2.6.8 and 6.1.1.4'
H H 0.0000 0.0000 'International Tables Vol C Tables 4.2.6.8 and 6.1.1.4'
F F 0.0171 0.0103 'International Tables Vol C Tables 4.2.6.8 and 6.1.1.4'
P P 0.1023 0.0942 'International Tables Vol C Tables 4.2.6.8 and 6.1.1.4'
I I -0.4742 1.8119 'International Tables Vol C Tables 4.2.6.8 and 6.1.1.4'
Au Au -2.0133 8.8022 'International Tables Vol C Tables 4.2.6.8 and 6.1.1.4'

loop_
_geom_angle_atom_site_label_1
_geom_angle_atom_site_label_2
_geom_angle_atom_site_label_3
_geom_angle
C5 C6 C1 118.0(3)
C5 C6 H6 121.0
C1 C6 H6 121.0
F5 C7 F3 106.5(3)
F5 C7 F4 104.4(3)
F3 C7 F4 104.5(3)
F5 C7 Au1 112.3(2)
F3 C7 Au1 111.6(2)
F4 C7 Au1 116.6(2)
C12 C8 C11 110.4(3)
C12 C8 P4 117.3(2)
C11 C8 P4 109.0(2)
C12 C8 H8 106.5
C11 C8 H8 106.5
P4 C8 H8 106.5
C14 C9 C13 110.2(3)
C14 C9 P4 113.8(2)
C13 C9 P4 115.5(2)
C14 C9 H9 105.4
C13 C9 H9 105.4
P4 C9 H9 105.4
C16 C10 C15 110.3(3)
C16 C10 P4 112.3(2)
C15 C10 P4 117.2(2)
C16 C10 H10 105.3
C15 C10 H10 105.3
P4 C10 H10 105.3
C49 C11 C8 111.4(3)
C49 C11 H11A 109.4
C8 C11 H11A 109.4
C49 C11 H11B 109.4
C8 C11 H11B 109.4
H11A C11 H11B 108.0
C36 C12 C8 109.6(3)
C36 C12 H12A 109.7
C8 C12 H12A 109.7
C36 C12 H12B 109.7
C8 C12 H12B 109.7
H12A C12 H12B 108.2
C33 C13 C9 109.4(3)
C33 C13 H13A 109.8
C9 C13 H13A 109.8
C33 C13 H13B 109.8
C9 C13 H13B 109.8
H13A C13 H13B 108.2
C35 C14 C9 109.6(3)
C35 C14 H14A 109.8
C9 C14 H14A 109.8
C35 C14 H14B 109.8
C9 C14 H14B 109.8
H14A C14 H14B 108.2
C38 C15 C10 110.0(3)
C38 C15 H15A 109.7
C10 C15 H15A 109.7
C38 C15 H15B 109.7
C10 C15 H15B 109.7
H15A C15 H15B 108.2
C40 C16 C10 108.9(3)
C40 C16 H16A 109.9
C10 C16 H16A 109.9
C40 C16 H16B 109.9
C10 C16 H16B 109.9
H16A C16 H16B 108.3
C34 C33 C13 112.0(3)
C34 C33 H33A 109.2
C13 C33 H33A 109.2
C34 C33 H33B 109.2
C13 C33 H33B 109.2
H33A C33 H33B 107.9
C33 C34 C35 111.3(3)
C33 C34 H34A 109.4
C35 C34 H34A 109.4
C33 C34 H34B 109.4
C35 C34 H34B 109.4
H34A C34 H34B 108.0
C34 C35 C14 111.4(3)
C34 C35 H35A 109.3
C14 C35 H35A 109.3
C34 C35 H35B 109.3
C14 C35 H35B 109.3
H35A C35 H35B 108.0
C37 C36 C12 111.2(3)
C37 C36 H36A 109.4
C12 C36 H36A 109.4
C37 C36 H36B 109.4
C12 C36 H36B 109.4
H36A C36 H36B 108.0
C49 C37 C36 111.0(3)
C49 C37 H37A 109.4
C36 C37 H37A 109.4
C49 C37 H37B 109.4
C36 C37 H37B 109.4
H37A C37 H37B 108.0
C39 C38 C15 112.7(3)
C39 C38 H38A 109.0
C15 C38 H38A 109.0
C39 C38 H38B 109.0
C15 C38 H38B 109.0
H38A C38 H38B 107.8
C38 C39 C40 110.9(3)
C38 C39 H39A 109.4
C40 C39 H39A 109.4
C38 C39 H39B 109.4
C40 C39 H39B 109.4
H39A C39 H39B 108.0
C39 C40 C16 110.7(3)
C39 C40 H40A 109.5
C16 C40 H40A 109.5
C39 C40 H40B 109.5
C16 C40 H40B 109.5
H40A C40 H40B 108.1
C37 C49 C11 111.4(3)
C37 C49 H49A 109.3
C11 C49 H49A 109.3
C37 C49 H49B 109.3
C11 C49 H49B 109.3
H49A C49 H49B 108.0
C2 C1 C6 120.0(3)
C2 C1 Au1 118.0(2)
C6 C1 Au1 121.8(2)
C3 C2 C1 118.8(3)
C3 C2 H2 120.6
C1 C2 H2 120.6
F1 C3 C4 118.6(3)
F1 C3 C2 118.4(3)
C4 C3 C2 123.1(3)
C3 C4 C5 116.4(3)
C3 C4 H4 121.8
C5 C4 H4 121.8
F2 C5 C4 118.3(3)
F2 C5 C6 118.1(3)
C4 C5 C6 123.6(3)
C9 P4 C10 111.78(15)
C9 P4 C8 108.28(14)
C10 P4 C8 103.53(14)
C9 P4 Au1 111.18(10)
C10 P4 Au1 111.97(10)
C8 P4 Au1 109.76(10)
C1 Au1 C7 87.49(12)
C1 Au1 P4 94.65(8)
C7 Au1 P4 176.63(10)
C1 Au1 I2 173.28(8)
C7 Au1 I2 87.33(9)
P4 Au1 I2 90.727(19)

loop_
_geom_bond_atom_site_label_1
_geom_bond_atom_site_label_2
_geom_bond_distance
C6 C5 1.382(5)
C6 C1 1.395(4)
C6 H6 0.9500
C7 F5 1.343(4)
C7 F3 1.354(4)
C7 F4 1.359(4)
C7 Au1 2.106(3)
C8 C12 1.539(4)
C8 C11 1.540(4)
C8 P4 1.847(3)
C8 H8 1.0000
C9 C14 1.543(4)
C9 C13 1.543(4)
C9 P4 1.841(3)
C9 H9 1.0000
C10 C16 1.536(4)
C10 C15 1.538(4)
C10 P4 1.843(3)
C10 H10 1.0000
C11 C49 1.529(4)
C11 H11A 0.9900
C11 H11B 0.9900
C12 C36 1.535(4)
C12 H12A 0.9900
C12 H12B 0.9900
C13 C33 1.532(4)
C13 H13A 0.9900
C13 H13B 0.9900
C14 C35 1.534(4)
C14 H14A 0.9900
C14 H14B 0.9900
C15 C38 1.534(4)
C15 H15A 0.9900
C15 H15B 0.9900
C16 C40 1.529(4)
C16 H16A 0.9900
C16 H16B 0.9900
C33 C34 1.527(5)
C33 H33A 0.9900
C33 H33B 0.9900
C34 C35 1.530(5)
C34 H34A 0.9900
C34 H34B 0.9900
C35 H35A 0.9900
C35 H35B 0.9900
C36 C37 1.529(5)
C36 H36A 0.9900
C36 H36B 0.9900
C37 C49 1.525(5)
C37 H37A 0.9900
C37 H37B 0.9900
C38 C39 1.518(5)
C38 H38A 0.9900
C38 H38B 0.9900
C39 C40 1.528(5)
C39 H39A 0.9900
C39 H39B 0.9900
C40 H40A 0.9900
C40 H40B 0.9900
C49 H49A 0.9900
C49 H49B 0.9900
C1 C2 1.387(4)
C1 Au1 2.054(3)
C2 C3 1.385(4)
C2 H2 0.9500
C3 F1 1.355(4)
C3 C4 1.370(5)
C4 C5 1.379(5)
C4 H4 0.9500
C5 F2 1.353(4)
P4 Au1 2.3857(7)
I2 Au1 2.6286(2)
